data_7231531
loop_
_publ_author_name
'Nikolaou, Vasilis'
'Plass, Fabian'
'Planchat, Aur\'elien'
'Charisiadis, Asterios'
'Charalambidis, Georgios'
'Angaridis, Panagiotis A.'
'Kahnt, Axel'
'Odobel, Fabrice'
'Coutsolelos, Athanassios G.'

_publ_section_title
;
 Effect of the triazole ring in zinc porphyrin-fullerene dyads on the
 charge transfer processes in NiO-based devices.
;
_journal_issue 37
_journal_name_full 'Physical chemistry chemical physics : PCCP'
_journal_page_first 24477
_journal_page_last 24489
_journal_paper_doi 10.1039/c8cp04060e
_journal_volume 20
_journal_year 2018
_chemical_formula_sum 'C38 H34 N4'
_chemical_formula_weight 546.69
_space_group_crystal_system monoclinic
_space_group_IT_number 14
_space_group_name_Hall '-P 2ybc'
_space_group_name_H-M_alt 'P 1 21/c 1'
_symmetry_space_group_name_Hall '-P 2ybc'
_symmetry_space_group_name_H-M 'P 1 21/c 1'
_atom_sites_solution_hydrogens geom
_audit_creation_method SHELXL-2014/7
_audit_update_record
;
2018-05-07 deposited with the CCDC.
2018-09-17 downloaded from the CCDC.
;
_cell_angle_alpha 90
_cell_angle_beta 100.54(3)
_cell_angle_gamma 90
_cell_formula_units_Z 2
_cell_length_a 13.658(3)
_cell_length_b 13.839(3)
_cell_length_c 8.1732(16)
_cell_measurement_reflns_used 5662
_cell_measurement_temperature 293(2)
_cell_measurement_theta_max 25.242
_cell_measurement_theta_min 1.517
_cell_volume 1518.8(6)
_computing_cell_refinement 'STOE X-Area'
_computing_data_collection 'STOE X-Area'
_computing_data_reduction 'STOE X-RED'
_computing_structure_refinement 'SHELXL-2014/7 (Sheldrick, 2014)'
_computing_structure_solution 'SHELXS-97 (Sheldrick, 1990)'
_diffrn_ambient_temperature 293(2)
_diffrn_measured_fraction_theta_full 0.995
_diffrn_measured_fraction_theta_max 0.996
_diffrn_measurement_device_type STOE
_diffrn_measurement_method 'rotation method'
_diffrn_radiation_type MoK\a
_diffrn_radiation_wavelength 0.71073
_diffrn_reflns_av_R_equivalents 0.0
_diffrn_reflns_av_unetI/netI 0.0509
_diffrn_reflns_Laue_measured_fraction_full 0.995
_diffrn_reflns_Laue_measured_fraction_max 0.996
_diffrn_reflns_number 5662
_diffrn_reflns_point_group_measured_fraction_full 0.995
_diffrn_reflns_point_group_measured_fraction_max 0.996
_diffrn_reflns_theta_full 25.242
_diffrn_reflns_theta_max 28.274
_diffrn_reflns_theta_min 2.931
_exptl_absorpt_coefficient_mu 0.071
_exptl_crystal_colour red
_exptl_crystal_density_diffrn 1.195
_exptl_crystal_density_method 'not measured'
_exptl_crystal_description block
_exptl_crystal_F_000 580
_refine_diff_density_max 0.269
_refine_diff_density_min -0.259
_refine_diff_density_rms 0.043
_refine_ls_extinction_method none
_refine_ls_goodness_of_fit_ref 1.159
_refine_ls_hydrogen_treatment constr
_refine_ls_matrix_type full
_refine_ls_number_parameters 190
_refine_ls_number_reflns 3754
_refine_ls_number_restraints 0
_refine_ls_restrained_S_all 1.159
_refine_ls_R_factor_all 0.0946
_refine_ls_R_factor_gt 0.0571
_refine_ls_shift/su_max 0.000
_refine_ls_shift/su_mean 0.000
_refine_ls_structure_factor_coef Fsqd
_refine_ls_weighting_details 'w=1/[\s^2^(Fo^2^)+(0.0560P)^2^] where P=(Fo^2^+2Fc^2^)/3'
_refine_ls_weighting_scheme calc
_refine_ls_wR_factor_gt 0.1309
_refine_ls_wR_factor_ref 0.1372
_reflns_Friedel_coverage 0.000
_reflns_number_gt 2154
_reflns_number_total 3754
_reflns_threshold_expression 'I > 2\s(I)'
_cod_data_source_file c8cp04060e2.cif
_cod_data_source_block vn075
_cod_depositor_comments 'Adding full bibliography for 7231531.cif.'
_cod_original_cell_volume 1518.7(5)
_cod_database_code 7231531
_shelx_shelxl_version_number 2014/7
_shelx_space_group_comment
;
The symmetry employed for this shelxl refinement is uniquely defined
by the following loop, which should always be used as a source of
symmetry information in preference to the above space-group names.
They are only intended as comments.
;

loop_
_space_group_symop_operation_xyz
'x, y, z'
'-x, y+1/2, -z+1/2'
'-x, -y, -z'
'x, -y-1/2, z-1/2'

loop_
_atom_site_label
_atom_site_type_symbol
_atom_site_fract_x
_atom_site_fract_y
_atom_site_fract_z
_atom_site_U_iso_or_equiv
_atom_site_adp_type
_atom_site_occupancy
_atom_site_site_symmetry_order
_atom_site_calc_flag
_atom_site_refinement_flags_posn
_atom_site_refinement_flags_adp
N1 N 0.95355(10) 0.38772(11) 0.14091(18) 0.0420(4) Uani 1 1 d . .
H1A H 0.9715 0.4366 0.0885 0.050 Uiso 1 1 calc R U
N2 N 0.87307(10) 0.56997(11) 0.02575(18) 0.0420(4) Uani 1 1 d . .
C1 C 1.00728(13) 0.30399(13) 0.1738(2) 0.0435(4) Uani 1 1 d . .
C2 C 0.95039(14) 0.24169(14) 0.2587(2) 0.0502(5) Uani 1 1 d . .
H2A H 0.9680 0.1794 0.2952 0.060 Uiso 1 1 calc R U
C3 C 0.86578(14) 0.28898(15) 0.2772(2) 0.0507(5) Uani 1 1 d . .
H3A H 0.8158 0.2646 0.3289 0.061 Uiso 1 1 calc R U
C4 C 0.86698(12) 0.38263(14) 0.2035(2) 0.0436(4) Uani 1 1 d . .
C5 C 0.79568(12) 0.45581(14) 0.1958(2) 0.0431(4) Uani 1 1 d . .
C6 C 0.79835(12) 0.54292(13) 0.1092(2) 0.0421(4) Uani 1 1 d . .
C7 C 0.72192(13) 0.61750(15) 0.0922(3) 0.0516(5) Uani 1 1 d . .
H7A H 0.6643 0.6166 0.1378 0.062 Uiso 1 1 calc R U
C8 C 0.75061(14) 0.68779(15) -0.0020(3) 0.0540(5) Uani 1 1 d . .
H8A H 0.7163 0.7446 -0.0352 0.065 Uiso 1 1 calc R U
C9 C 0.84545(13) 0.65802(13) -0.0419(2) 0.0439(4) Uani 1 1 d . .
C10 C 0.90087(13) 0.71567(14) -0.1313(2) 0.0482(5) Uani 1 1 d . .
H10A H 0.8727 0.7749 -0.1670 0.058 Uiso 1 1 calc R U
C11 C 0.71141(13) 0.43598(14) 0.2865(2) 0.0451(4) Uani 1 1 d . .
C12 C 0.72688(14) 0.44740(15) 0.4608(2) 0.0518(5) Uani 1 1 d . .
C13 C 0.65117(17) 0.42163(16) 0.5445(3) 0.0604(6) Uani 1 1 d . .
H13A H 0.6621 0.4277 0.6598 0.072 Uiso 1 1 calc R U
C14 C 0.56016(16) 0.38727(16) 0.4633(3) 0.0597(5) Uani 1 1 d . .
C15 C 0.54507(14) 0.37988(15) 0.2911(3) 0.0576(5) Uani 1 1 d . .
H15A H 0.4833 0.3594 0.2342 0.069 Uiso 1 1 calc R U
C16 C 0.61922(13) 0.40206(14) 0.2003(2) 0.0499(5) Uani 1 1 d . .
C17 C 0.82366(17) 0.4885(2) 0.5566(3) 0.0751(7) Uani 1 1 d . .
H17A H 0.8679 0.5025 0.4809 0.113 Uiso 1 1 calc R U
H17B H 0.8101 0.5468 0.6120 0.113 Uiso 1 1 calc R U
H17C H 0.8542 0.4422 0.6376 0.113 Uiso 1 1 calc R U
C18 C 0.47873(19) 0.35889(19) 0.5578(4) 0.0840(8) Uani 1 1 d . .
H18A H 0.4214 0.3369 0.4807 0.126 Uiso 1 1 calc R U
H18B H 0.5024 0.3080 0.6347 0.126 Uiso 1 1 calc R U
H18C H 0.4609 0.4138 0.6177 0.126 Uiso 1 1 calc R U
C19 C 0.60111(16) 0.38884(19) 0.0142(3) 0.0706(7) Uani 1 1 d . .
H19A H 0.6596 0.4074 -0.0277 0.106 Uiso 1 1 calc R U
H19B H 0.5862 0.3223 -0.0123 0.106 Uiso 1 1 calc R U
H19C H 0.5460 0.4284 -0.0360 0.106 Uiso 1 1 calc R U

loop_
_atom_site_aniso_label
_atom_site_aniso_U_11
_atom_site_aniso_U_22
_atom_site_aniso_U_33
_atom_site_aniso_U_23
_atom_site_aniso_U_13
_atom_site_aniso_U_12
N1 0.0413(7) 0.0422(8) 0.0442(8) 0.0062(7) 0.0124(6) 0.0029(6)
N2 0.0347(7) 0.0475(9) 0.0445(8) 0.0020(7) 0.0087(6) 0.0038(6)
C1 0.0438(9) 0.0461(10) 0.0404(9) 0.0037(8) 0.0076(7) 0.0038(8)
C2 0.0549(11) 0.0464(11) 0.0497(11) 0.0115(9) 0.0107(9) 0.0026(9)
C3 0.0494(10) 0.0554(12) 0.0506(11) 0.0067(9) 0.0176(8) -0.0034(9)
C4 0.0409(9) 0.0507(10) 0.0408(9) 0.0021(8) 0.0113(7) -0.0001(8)
C5 0.0379(9) 0.0514(11) 0.0411(9) -0.0038(8) 0.0103(7) -0.0009(8)
C6 0.0340(8) 0.0473(10) 0.0454(10) -0.0031(8) 0.0084(7) 0.0012(7)
C7 0.0343(9) 0.0582(12) 0.0639(12) -0.0012(10) 0.0136(8) 0.0054(8)
C8 0.0391(9) 0.0546(12) 0.0687(13) 0.0065(10) 0.0110(9) 0.0124(9)
C9 0.0363(8) 0.0460(10) 0.0491(10) 0.0028(8) 0.0073(8) 0.0050(8)
C10 0.0473(10) 0.0466(11) 0.0498(11) 0.0062(8) 0.0066(8) 0.0083(8)
C11 0.0407(9) 0.0494(10) 0.0478(10) 0.0003(8) 0.0146(8) 0.0005(8)
C12 0.0536(11) 0.0589(12) 0.0448(11) -0.0006(9) 0.0142(9) 0.0028(9)
C13 0.0716(14) 0.0647(13) 0.0506(12) 0.0033(10) 0.0261(10) 0.0037(11)
C14 0.0659(13) 0.0517(12) 0.0709(14) 0.0042(10) 0.0374(11) -0.0006(10)
C15 0.0454(10) 0.0538(12) 0.0766(15) -0.0024(10) 0.0193(10) -0.0071(9)
C16 0.0442(10) 0.0558(12) 0.0508(11) -0.0036(9) 0.0115(8) -0.0063(9)
C17 0.0669(14) 0.101(2) 0.0522(13) -0.0112(12) -0.0015(11) -0.0072(13)
C18 0.0860(17) 0.0705(16) 0.112(2) 0.0129(15) 0.0630(16) -0.0037(13)
C19 0.0592(13) 0.0936(18) 0.0578(13) -0.0135(12) 0.0075(10) -0.0206(12)

loop_
_atom_type_symbol
_atom_type_description
_atom_type_scat_dispersion_real
_atom_type_scat_dispersion_imag
_atom_type_scat_source
C C 0.0033 0.0016 'International Tables Vol C Tables 4.2.6.8 and 6.1.1.4'
H H 0.0000 0.0000 'International Tables Vol C Tables 4.2.6.8 and 6.1.1.4'
N N 0.0061 0.0033 'International Tables Vol C Tables 4.2.6.8 and 6.1.1.4'

loop_
_geom_angle_atom_site_label_1
_geom_angle_atom_site_label_2
_geom_angle_atom_site_label_3
_geom_angle
_geom_angle_site_symmetry_1
_geom_angle_site_symmetry_3
C1 N1 C4 110.48(15) . .
C9 N2 C6 105.59(14) . .
N1 C1 C10 126.31(17) . 3_765
N1 C1 C2 106.67(15) . .
C10 C1 C2 127.01(17) 3_765 .
C3 C2 C1 108.28(17) . .
C2 C3 C4 108.27(16) . .
N1 C4 C5 125.87(17) . .
N1 C4 C3 106.28(15) . .
C5 C4 C3 127.85(17) . .
C4 C5 C6 124.29(16) . .
C4 C5 C11 115.79(16) . .
C6 C5 C11 119.92(16) . .
N2 C6 C5 124.97(15) . .
N2 C6 C7 110.04(16) . .
C5 C6 C7 124.98(17) . .
C8 C7 C6 106.80(17) . .
C7 C8 C9 106.81(17) . .
N2 C9 C10 126.00(16) . .
N2 C9 C8 110.75(16) . .
C10 C9 C8 123.19(17) . .
C1 C10 C9 128.36(17) 3_765 .
C16 C11 C12 119.92(17) . .
C16 C11 C5 120.63(17) . .
C12 C11 C5 119.39(16) . .
C13 C12 C11 118.83(18) . .
C13 C12 C17 119.91(19) . .
C11 C12 C17 121.25(18) . .
C14 C13 C12 122.5(2) . .
C13 C14 C15 117.77(18) . .
C13 C14 C18 121.6(2) . .
C15 C14 C18 120.7(2) . .
C14 C15 C16 122.39(19) . .
C15 C16 C11 118.51(18) . .
C15 C16 C19 120.62(18) . .
C11 C16 C19 120.87(17) . .

loop_
_geom_bond_atom_site_label_1
_geom_bond_atom_site_label_2
_geom_bond_distance
_geom_bond_site_symmetry_2
N1 C1 1.372(2) .
N1 C4 1.373(2) .
N2 C9 1.363(2) .
N2 C6 1.379(2) .
C1 C10 1.388(2) 3_765
C1 C2 1.423(3) .
C2 C3 1.360(3) .
C3 C4 1.430(3) .
C4 C5 1.398(2) .
C5 C6 1.402(3) .
C5 C11 1.504(2) .
C6 C7 1.456(2) .
C7 C8 1.343(3) .
C8 C9 1.452(3) .
C9 C10 1.395(3) .
C10 C1 1.388(2) 3_765
C11 C16 1.406(3) .
C11 C12 1.410(3) .
C12 C13 1.387(3) .
C12 C17 1.518(3) .
C13 C14 1.382(3) .
C14 C15 1.389(3) .
C14 C18 1.517(3) .
C15 C16 1.395(3) .
C16 C19 1.507(3) .
